data_7217332
loop_
_publ_author_name
'P\'erez, Jos\'e'
'Serrano, J. Luis'
'da Silva, Ivan'
'Espinosa, Arturo'
'P\'erez, Eduardo'
'Garc\'ia, Luis'

_publ_section_title
;
 Ligand hierarchy on driving the crystal packing. Effect of supramolecular
 interactions on solid-state conformations adopted by saccharinate Pd(ii)
 complexes
;
_journal_issue 30
_journal_name_full CrystEngComm
_journal_page_first 7124
_journal_paper_doi 10.1039/C4CE00518J
_journal_volume 16
_journal_year 2014
_chemical_formula_sum 'C26 H20 N6 O8 Pd S2'
_chemical_formula_weight 715.02
_chemical_name_systematic ' ?'
_space_group_IT_number 14
_symmetry_cell_setting monoclinic
_symmetry_space_group_name_Hall '-P 2ybc'
_symmetry_space_group_name_H-M 'P 1 21/c 1'
_cell_angle_alpha 90.00000
_cell_angle_beta 110.8723(13)
_cell_angle_gamma 90.00000
_cell_formula_units_Z 2
_cell_length_a 12.03223(12)
_cell_length_b 14.00604(15)
_cell_length_c 9.78155(10)
_cell_measurement_temperature 298
_cell_volume 1540.25(3)
_computing_structure_refinement FULLPROF
_diffrn_ambient_temperature 298
_diffrn_detector 'scintillation counter'
_diffrn_detector_type Cyberstar
_diffrn_measurement_device_type 'SpLine-BM25 Powder Diffractometer'
_diffrn_measurement_method '2\q scan'
_diffrn_radiation_monochromator Si(111)
_diffrn_radiation_type synchrotron
_diffrn_radiation_wavelength 0.82690
_diffrn_source Synchrotron
_exptl_crystal_density_diffrn 1.542
_pd_instr_location ' SpLine - BM25, Spanish Beamline at the ESRF (Grenoble, France)'
_pd_meas_2theta_range_inc 0.015002
_pd_meas_2theta_range_max 49.98557
_pd_meas_2theta_range_min 2.99931
_pd_meas_number_of_points 3133
_pd_meas_scan_method step
_pd_proc_2theta_range_inc 0.015002
_pd_proc_2theta_range_max 49.9854
_pd_proc_2theta_range_min 2.9991
_pd_proc_ls_background_function 'Interpolation of points'
_pd_proc_ls_pref_orient_corr ' ?'
_pd_proc_ls_profile_function 'Thompson-Cox-Hasting Pseudo-Voigt'
_pd_proc_ls_prof_R_factor 6.5382
_pd_proc_ls_prof_wR_expected 3.2776
_pd_proc_ls_prof_wR_factor 8.6666
_pd_proc_wavelength 0.826900
_pd_spec_mounting 'borosilicate capillary'
_pd_spec_mount_mode transmission
_pd_spec_shape cylinder
_refine_ls_goodness_of_fit_all 2.6442
_refine_ls_hydrogen_treatment mixed
_refine_ls_number_parameters 94
_refine_ls_number_reflns 1881
_refine_ls_number_restraints 1
_refine_ls_R_I_factor 3.7832
_cod_duplicate_entry 7215909
_cod_data_source_file c4ce00518j2.cif
_cod_data_source_block J35
_cod_depositor_comments
;
The following automatic conversions were performed:

'_symmetry_cell_setting' value 'Monoclinic' changed to 'monoclinic'
according to
/usr/data/users/saulius/crontab/automatic-downloads/current/RSC/lib/dictionaries/cif_core.dic
dictionary named 'cif_core.dic' version 2.4.2 from 2011-04-26.

Automatic conversion script
Id: cif_fix_values 2281 2013-09-26 08:29:07Z andrius 
;
_cod_original_sg_symbol_H-M 'P 21/c'
_cod_database_code 7217332
_pd_proc_ls_prof_cr_factor 10.0764
_pd_proc_ls_prof_cwr_factor 11.9037
_pd_proc_ls_prof_cwr_expected 4.5019
_pd_proc_ls_prof_chi2 6.9917
_pd_proc_ls_prof_echi2 7.1172

loop_
_symmetry_equiv_pos_as_xyz
x,y,z
-x,y+1/2,-z+1/2
-x,-y,-z
x,-y+1/2,z+1/2

loop_
_atom_site_label
_atom_site_fract_x
_atom_site_fract_y
_atom_site_fract_z
_atom_site_U_iso_or_equiv
_atom_site_occupancy
_atom_site_adp_type
_atom_site_type_symbol
Pd 0.50000 0.50000 0.50000 0.111(2) 1.00000 Uiso Pd
O1 0.590(1) 0.723(1) 0.594(2) 0.176(5) 1.00000 Uiso O
O2 0.764(2) 0.524(2) 0.375(3) 0.176(5) 1.00000 Uiso O
O3 0.794(2) 0.460(1) 0.623(2) 0.176(5) 1.00000 Uiso O
O4 0.315(2) 0.713(1) -0.139(3) 0.176(5) 1.00000 Uiso O
N3 0.282(2) 0.776(1) 0.059(3) 0.176(5) 1.00000 Uiso N
H1A 0.290(2) 0.766(1) 0.164(3) 0.176(5) 1.00000 Uiso H
H1B 0.251(2) 0.839(1) 0.009(3) 0.176(5) 1.00000 Uiso H
C1 0.661(3) 0.672(4) 0.573(5) 0.137(4) 1.00000 Uiso C
N1 0.652(3) 0.577(4) 0.538(5) 0.137(4) 1.00000 Uiso N
S1 0.769(3) 0.528(4) 0.519(5) 0.137(4) 1.00000 Uiso S
C7 0.853(3) 0.631(4) 0.590(5) 0.137(4) 1.00000 Uiso C
C2 0.786(3) 0.704(4) 0.608(5) 0.137(4) 1.00000 Uiso C
C3 0.838(3) 0.786(4) 0.669(5) 0.137(4) 1.00000 Uiso C
C4 0.958(3) 0.796(4) 0.711(5) 0.137(4) 1.00000 Uiso C
C5 1.024(3) 0.724(4) 0.691(5) 0.137(4) 1.00000 Uiso C
C6 0.972(3) 0.641(4) 0.630(5) 0.137(4) 1.00000 Uiso C
H3 0.785(3) 0.845(4) 0.685(5) 0.137(4) 1.00000 Uiso H
H4 1.000(3) 0.862(4) 0.760(5) 0.137(4) 1.00000 Uiso H
H5 1.120(3) 0.732(4) 0.724(5) 0.137(4) 1.00000 Uiso H
H6 1.025(3) 0.583(4) 0.614(5) 0.137(4) 1.00000 Uiso H
N2 0.442(5) 0.516(5) 0.286(4) 0.175(6) 1.00000 Uiso N
C8 0.403(5) 0.602(5) 0.217(4) 0.175(6) 1.00000 Uiso C
C9 0.358(5) 0.615(5) 0.063(4) 0.175(6) 1.00000 Uiso C
C10 0.354(5) 0.534(5) -0.026(4) 0.175(6) 1.00000 Uiso C
C11 0.394(5) 0.444(5) 0.041(4) 0.175(6) 1.00000 Uiso C
C12 0.436(5) 0.439(5) 0.196(4) 0.175(6) 1.00000 Uiso C
C13 0.317(5) 0.707(5) -0.007(4) 0.175(6) 1.00000 Uiso C
H8 0.406(5) 0.664(5) 0.284(4) 0.175(6) 1.00000 Uiso H
H10 0.320(5) 0.540(5) -0.144(4) 0.175(6) 1.00000 Uiso H
H11 0.391(5) 0.381(5) -0.024(4) 0.175(6) 1.00000 Uiso H
H12 0.466(5) 0.370(5) 0.246(4) 0.175(6) 1.00000 Uiso H

loop_
_atom_type_symbol
_atom_type_scat_Cromer_Mann_a1
_atom_type_scat_Cromer_Mann_b1
_atom_type_scat_Cromer_Mann_a2
_atom_type_scat_Cromer_Mann_b2
_atom_type_scat_Cromer_Mann_a3
_atom_type_scat_Cromer_Mann_b3
_atom_type_scat_Cromer_Mann_a4
_atom_type_scat_Cromer_Mann_b4
_atom_type_scat_Cromer_Mann_c
_atom_type_scat_dispersion_real
_atom_type_scat_dispersion_imag
_atom_type_scat_source
pd 19.33190 0.69866 15.50170 7.98929 5.29537 25.20520 0.60584 76.89860 5.26593 -1.17700 1.00700 International_Tables_for_Crystallography_Vol.C(1991)_Tables_6.1.1.4_and_6.1.1.5
o 3.04850 13.27710 2.28680 5.70110 1.54630 0.32390 0.86700 32.90890 0.25080 0.00800 0.00600 International_Tables_for_Crystallography_Vol.C(1991)_Tables_6.1.1.4_and_6.1.1.5
n 12.21260 0.00570 3.13220 9.89330 2.01250 28.99750 1.16630 0.58260 -11.52900 0.00400 0.00300 International_Tables_for_Crystallography_Vol.C(1991)_Tables_6.1.1.4_and_6.1.1.5
h 0.49300 10.51090 0.32291 26.12570 0.14019 3.14236 0.04081 57.79970 0.00304 0.00000 0.00000 International_Tables_for_Crystallography_Vol.C(1991)_Tables_6.1.1.4_and_6.1.1.5
c 2.31000 20.84390 1.02000 10.20750 1.58860 0.56870 0.86500 51.65120 0.21560 0.00200 0.00200 International_Tables_for_Crystallography_Vol.C(1991)_Tables_6.1.1.4_and_6.1.1.5
s 6.90530 1.46790 5.20340 22.21510 1.43790 0.25360 1.58630 56.17200 0.86690 0.11000 0.12400 International_Tables_for_Crystallography_Vol.C(1991)_Tables_6.1.1.4_and_6.1.1.5

loop_
_geom_angle_atom_site_label_1
_geom_angle_atom_site_label_2
_geom_angle_atom_site_label_3
_geom_angle
_geom_angle_site_symmetry_1
_geom_angle_site_symmetry_3
N1 Pd N2 95(2) 1_555 1_555
N1 Pd N1_a 180.00 1_555 3_666
N1 Pd N2_a 85(2) 1_555 3_666
N1_a Pd N2 85(2) 3_666 1_555
N2 Pd N2_a 180.00 1_555 3_666
N1_a Pd N2_a 95(2) 3_666 3_666
O2 S1 O3 131(4) 1_555 1_555
O2 S1 N1 114(3) 1_555 1_555
O2 S1 C7 104(3) 1_555 1_555
O3 S1 N1 100(3) 1_555 1_555
O3 S1 C7 110(3) 1_555 1_555
N1 S1 C7 90(3) 1_555 1_555
Pd N1 S1 121(4) 1_555 1_555
Pd N1 C1 123(3) 1_555 1_555
S1 N1 C1 116(4) 1_555 1_555
Pd N2 C8 123(4) 1_555 1_555
Pd N2 C12 121(4) 1_555 1_555
C8 N2 C12 116(4) 1_555 1_555
H1A N3 H1B 120(3) 1_555 1_555
C13 N3 H1A 118(3) 1_555 1_555
C13 N3 H1B 122(4) 1_555 1_555
O1 C1 N1 129(4) 1_555 1_555
O1 C1 C2 121(5) 1_555 1_555
N1 C1 C2 110(4) 1_555 1_555
C1 C2 C7 110(5) 1_555 1_555
C1 C2 C3 129(4) 1_555 1_555
C3 C2 C7 120(4) 1_555 1_555
C2 C3 C4 120(5) 1_555 1_555
C3 C4 C5 120(5) 1_555 1_555
C4 C5 C6 120(4) 1_555 1_555
C5 C6 C7 120(5) 1_555 1_555
C2 C7 C6 120(5) 1_555 1_555
S1 C7 C6 127(4) 1_555 1_555
S1 C7 C2 113(4) 1_555 1_555
N2 C8 C9 125(6) 1_555 1_555
C8 C9 C10 118(6) 1_555 1_555
C8 C9 C13 123(5) 1_555 1_555
C10 C9 C13 119(4) 1_555 1_555
C9 C10 C11 120(4) 1_555 1_555
C10 C11 C12 118(5) 1_555 1_555
N2 C12 C11 124(6) 1_555 1_555
O4 C13 N3 124(5) 1_555 1_555
O4 C13 C9 114(5) 1_555 1_555
N3 C13 C9 122(4) 1_555 1_555
C2 C3 H3 121(5) 1_555 1_555
C4 C3 H3 119(5) 1_555 1_555
C3 C4 H4 120(5) 1_555 1_555
C5 C4 H4 120(5) 1_555 1_555
C4 C5 H5 120(6) 1_555 1_555
C6 C5 H5 120(5) 1_555 1_555
C5 C6 H6 120(5) 1_555 1_555
C7 C6 H6 120(6) 1_555 1_555
N2 C8 H8 118(4) 1_555 1_555
C9 C8 H8 117(6) 1_555 1_555
C9 C10 H10 121(7) 1_555 1_555
C11 C10 H10 120(7) 1_555 1_555

loop_
_geom_bond_atom_site_label_1
_geom_bond_atom_site_label_2
_geom_bond_distance
_geom_bond_site_symmetry_2
Pd N1 2.04(5) 1_555
Pd N2 1.97(4) 1_555
Pd N1 2.04(4) 3_666
Pd N2 1.97(4) 3_666
S1 O2 1.39(5) 1_555
S1 O3 1.35(5) 1_555
S1 N1 1.64(6) 1_555
S1 C7 1.76(7) 1_555
O1 C1 1.19(5) 1_555
O4 C13 1.29(5) 1_555
N1 C1 1.37(8) 1_555
N2 C8 1.38(9) 1_555
N2 C12 1.38(8) 1_555
N3 C13 1.31(7) 1_555
N3 H1B 1.01(3) 1_555
N3 H1A 1.01(4) 1_555
C1 C2 1.49(6) 1_555
C2 C3 1.34(7) 1_555
C2 C7 1.35(7) 1_555
C3 C4 1.36(6) 1_555
C4 C5 1.34(7) 1_555
C5 C6 1.35(8) 1_555
C6 C7 1.35(6) 1_555
C8 C9 1.42(5) 1_555
C9 C10 1.42(9) 1_555
C9 C13 1.46(9) 1_555
C10 C11 1.42(9) 1_555
C11 C12 1.42(5) 1_555
C3 H3 1.09(7) 1_555
C4 H4 1.08(7) 1_555
C5 H5 1.09(6) 1_555
C6 H6 1.08(7) 1_555
C8 H8 1.08(9) 1_555
C10 H10 1.08(5) 1_555
C11 H11 1.08(9) 1_555
C12 H12 1.09(9) 1_555
